data_7712222
loop_
_publ_author_name
'Fu, Fan'
'Liu, Die'
'Zhao, Lili'
'Li, Huili'
'Bai, Xinyu'
'Chen, Mingzhao'
'Jiang, Zhilong'
'Su, Peiyang'
'Zhong, Wanying'
'Li, Yiming'
'Liao, Wei-Ming'
'He, Jun'
'Wang, Pingshan'

_publ_section_title
;
 Substituents Make a Difference: 6,6&#x2019;&#x2019;-modified Terpyridine
 Complexes with Helix Configuration and Enhanced Emission
;
_journal_name_full 'Dalton Transactions'
_journal_paper_doi 10.1039/D2DT04006A
_journal_year 2023
_chemical_formula_moiety 'C70 H54 N6 Ni O4, 2(C F3 O3 S)'
_chemical_formula_sum 'C72 H54 F6 N6 Ni O10 S2'
_chemical_formula_weight 1400.04
_space_group_crystal_system monoclinic
_space_group_IT_number 14
_space_group_name_Hall '-P 2ybc'
_space_group_name_H-M_alt 'P 1 21/c 1'
_atom_sites_solution_hydrogens geom
_audit_creation_date 2022-05-03
_audit_creation_method
;
Olex2 1.5
(compiled 2022.04.07 svn.rca3783a0 for OlexSys, GUI svn.r6498)
;
_audit_update_record
;
2022-11-16 deposited with the CCDC.	2023-01-30 downloaded from the CCDC.
;
_cell_angle_alpha 90
_cell_angle_beta 105.098(7)
_cell_angle_gamma 90
_cell_formula_units_Z 4
_cell_length_a 20.0030(14)
_cell_length_b 19.9002(11)
_cell_length_c 17.2847(11)
_cell_measurement_reflns_used 4658
_cell_measurement_temperature 120.0(2)
_cell_measurement_theta_max 28.1520
_cell_measurement_theta_min 2.3660
_cell_volume 6642.9(8)
_computing_cell_refinement 'CrysAlisPro 1.171.40.53 (Rigaku OD, 2019)'
_computing_data_collection 'CrysAlisPro 1.171.40.53 (Rigaku OD, 2019)'
_computing_data_reduction 'CrysAlisPro 1.171.40.53 (Rigaku OD, 2019)'
_computing_molecular_graphics 'Olex2 1.5 (Dolomanov et al., 2009)'
_computing_publication_material 'Olex2 1.5 (Dolomanov et al., 2009)'
_computing_structure_refinement 'SHELXL 2018/3 (Sheldrick, 2015)'
_computing_structure_solution 'SHELXT 2018/2 (Sheldrick, 2018)'
_diffrn_ambient_environment N~2~
_diffrn_ambient_temperature 120.0(2)
_diffrn_detector 'CCD plate'
_diffrn_detector_area_resol_mean 10.5095
_diffrn_detector_type Atlas
_diffrn_measured_fraction_theta_full 0.999
_diffrn_measured_fraction_theta_max 0.999
_diffrn_measurement_details
;
List of Runs (angles in degrees, time in seconds):

  # Type    Start    End  Width  t~exp~   \w     \q     \k     \f   Frames
#--------------------------------------------------------------------------
  1  \w    -44.00  41.00   1.00   27.50    --   11.04 -77.00 150.00   85
  2  \w    -92.00 -63.00   1.00   27.50    --  -12.61   0.00 150.00   29
  3  \w     32.00  73.00   1.00   27.50    --  -12.61   0.00 150.00   41
  4  \w    -82.00  12.00   1.00   27.50    --  -12.61 -57.00 -30.00   94
;
_diffrn_measurement_device 'four-circle diffractometer'
_diffrn_measurement_device_type 'Xcalibur, Atlas, Gemini ultra'
_diffrn_measurement_method '\w scans'
_diffrn_orient_matrix_type 'CrysAlisPro convention (1999,Acta A55,543-557)'
_diffrn_orient_matrix_UB_11 0.0220763000
_diffrn_orient_matrix_UB_12 0.0284530000
_diffrn_orient_matrix_UB_13 0.0071318000
_diffrn_orient_matrix_UB_21 -0.0291824000
_diffrn_orient_matrix_UB_22 0.0213096000
_diffrn_orient_matrix_UB_23 -0.0046025000
_diffrn_orient_matrix_UB_31 0.0027313000
_diffrn_orient_matrix_UB_32 -0.0025193000
_diffrn_orient_matrix_UB_33 0.0416862000
_diffrn_radiation_monochromator graphite
_diffrn_radiation_probe x-ray
_diffrn_radiation_type 'Mo K\a'
_diffrn_radiation_wavelength 0.71073
_diffrn_reflns_av_R_equivalents 0.1337
_diffrn_reflns_av_unetI/netI 0.2109
_diffrn_reflns_Laue_measured_fraction_full 0.999
_diffrn_reflns_Laue_measured_fraction_max 0.999
_diffrn_reflns_limit_h_max 23
_diffrn_reflns_limit_h_min -15
_diffrn_reflns_limit_k_max 22
_diffrn_reflns_limit_k_min -23
_diffrn_reflns_limit_l_max 20
_diffrn_reflns_limit_l_min -20
_diffrn_reflns_number 31898
_diffrn_reflns_point_group_measured_fraction_full 0.999
_diffrn_reflns_point_group_measured_fraction_max 0.999
_diffrn_reflns_theta_full 25.000
_diffrn_reflns_theta_max 25.000
_diffrn_reflns_theta_min 2.394
_diffrn_source 'fine-focus sealed X-ray tube'
_diffrn_source_type 'Enhance (Mo) X-ray Source'
_exptl_absorpt_coefficient_mu 0.436
_exptl_absorpt_correction_T_max 1.00000
_exptl_absorpt_correction_T_min 0.93349
_exptl_absorpt_correction_type multi-scan
_exptl_absorpt_process_details
;
CrysAlisPro 1.171.40.53 (Rigaku Oxford Diffraction, 2019)
Empirical absorption correction using spherical harmonics,
 implemented in SCALE3 ABSPACK scaling algorithm.
;
_exptl_crystal_colour 'clear light green'
_exptl_crystal_colour_lustre clear
_exptl_crystal_colour_modifier light
_exptl_crystal_colour_primary green
_exptl_crystal_density_diffrn 1.400
_exptl_crystal_description needle
_exptl_crystal_F_000 2888
_exptl_crystal_size_max 0.13
_exptl_crystal_size_mid 0.12
_exptl_crystal_size_min 0.1
_refine_diff_density_max 0.999
_refine_diff_density_min -0.592
_refine_diff_density_rms 0.096
_refine_ls_extinction_method none
_refine_ls_goodness_of_fit_ref 1.022
_refine_ls_hydrogen_treatment constr
_refine_ls_matrix_type full
_refine_ls_number_parameters 977
_refine_ls_number_reflns 11695
_refine_ls_number_restraints 543
_refine_ls_restrained_S_all 1.014
_refine_ls_R_factor_all 0.2032
_refine_ls_R_factor_gt 0.0933
_refine_ls_shift/su_max 0.001
_refine_ls_shift/su_mean 0.000
_refine_ls_structure_factor_coef Fsqd
_refine_ls_weighting_details 'w=1/[\s^2^(Fo^2^)+(0.0705P)^2^+17.5605P] where P=(Fo^2^+2Fc^2^)/3'
_refine_ls_weighting_scheme calc
_refine_ls_wR_factor_gt 0.1899
_refine_ls_wR_factor_ref 0.2610
_reflns_Friedel_coverage 0.000
_reflns_number_gt 5219
_reflns_number_total 11695
_reflns_threshold_expression 'I > 2\s(I)'
_cod_data_source_file d2dt04006a2.cif
_cod_data_source_block ld232-ni
_cod_database_code 7712222
_shelx_shelxl_version_number 2018/3
_shelx_space_group_comment
;
The symmetry employed for this shelxl refinement is uniquely defined
by the following loop, which should always be used as a source of
symmetry information in preference to the above space-group names.
They are only intended as comments.
;
_shelx_estimated_absorpt_t_max 0.958
_shelx_estimated_absorpt_t_min 0.945
_olex2_refinement_description
;
1. Fixed Uiso
 At 1.2 times of:
  All C(H) groups, All C(H,H) groups
 At 1.5 times of:
  All C(H,H,H) groups
2. Restrained distances
 O1B-C32B \\sim O1-C32
 with sigma of 0.02
 C31B-C30 \\sim C31-C30
 with sigma of 0.02
 C32-C31 \\sim C31B-C32B
 with sigma of 0.02
 C33-C32 \\sim C33B-C32B
 with sigma of 0.02
 O1-C35 \\sim O1B-C35B
 with sigma of 0.02
 C33B-C34 \\sim C34-C33
 with sigma of 0.02
 O1-C33 \\sim O1-C31
 with sigma of 0.02
 O1B-C33B \\sim O1B-C31B
 with sigma of 0.02
3. Uiso/Uaniso restraints and constraints
S1 \\sim F1 \\sim F1A \\sim F2 \\sim F2A \\sim F3 \\sim F3A \\sim O3A \\sim O7
\\sim O8 \\sim O9 \\sim O10 \\sim O11 \\sim C43 \\sim C55: within 2A with sigma
of 0.01 and sigma for terminal atoms of 0.02 within 2A
O1 \\sim C32 \\sim C35: within 2A with sigma of 0.01 and sigma for terminal
atoms of 0.02 within 2A
O1 \\sim O1B \\sim C29 \\sim C30 \\sim C31 \\sim C31B \\sim C32 \\sim C32B
\\sim C33 \\sim C33B \\sim C34 \\sim C35 \\sim C35B: within 2A with sigma of
0.01 and sigma for terminal atoms of 0.02 within 2A
4. Rigid body (RIGU) restrains
 S1, F1A, F2A, F3A, O3A, O10, O11, C55
 with sigma for 1-2 distances of 0.001 and sigma for 1-3 distances of 0.002
 S1, F1, F2, F3, O7, O8, O9, C43
 with sigma for 1-2 distances of 0.001 and sigma for 1-3 distances of 0.002
 O1, C32, C35
 with sigma for 1-2 distances of 0.001 and sigma for 1-3 distances of 0.002
 C32
 with sigma for 1-2 distances of 0.001 and sigma for 1-3 distances of 0.002
 O1, C29, C30, C31, C32, C33, C34, C35
 with sigma for 1-2 distances of 0.001 and sigma for 1-3 distances of 0.002
 O1B, C29, C30, C31B, C32B, C33B, C34, C35B
 with sigma for 1-2 distances of 0.001 and sigma for 1-3 distances of 0.002
5. Others
 Sof(F1A)=Sof(F2A)=Sof(F3A)=Sof(O3A)=Sof(O10)=Sof(O11)=Sof(C55)=1-FVAR(1)
 Sof(F1)=Sof(F2)=Sof(F3)=Sof(O7)=Sof(O8)=Sof(O9)=Sof(C43)=FVAR(1)
 Sof(O1B)=Sof(H34A)=Sof(H30B)=Sof(C31B)=Sof(H31B)=Sof(C32B)=Sof(C33B)=
 Sof(H33B)=Sof(C35B)=Sof(H35G)=Sof(H35H)=Sof(H35I)=1-FVAR(2)
 Sof(O1)=Sof(C31)=Sof(H31)=Sof(C32)=Sof(C33)=Sof(H33)=Sof(H34)=Sof(H30)=
 Sof(C35)=Sof(H35A)=Sof(H35B)=Sof(H35C)=FVAR(2)
6.a Aromatic/amide H refined with riding coordinates:
 C1(H1), C1A(H1A), C2(H2), C2A(H2A), C3(H3), C3A(H3A), C5(H5), C5A(H5A),
 C6(H6), C6A(H6A), C8(H8), C8A(H8A), C10(H10), C10A(H10A), C13(H13), C13A(H13A),
  C14(H14), C14A(H14A), C15(H15), C15A(H15A), C18(H18), C18A(H18A), C19(H19),
 C19A(H19A), C21(H21), C21A(H21A), C22(H22), C22A(H22A), C25(H25), C25A(H25A),
 C26(H26), C26A(H26A), C27(H27), C27A(H27A), C30A(H30A), C31(H31), C33(H33),
 C34(H34), C34(H34A), C30(H30), C30(H30B), C31A(H31A), C31B(H31B), C33A(H33A),
 C33B(H33B), C34A(H34B)
6.b Fitted hexagon refined as free rotating group:
 C31(C32,C33,C34,C29,C30)
6.c Idealised Me refined as rotating group:
 C23(H23A,H23B,H23C), C23A(H23D,H23E,H23F), C35(H35A,H35B,H35C), C35A(H35D,
 H35E,H35F), C35B(H35G,H35H,H35I)
;
_smtbx_masks_void_probe_radius 1.2
_smtbx_masks_void_truncation_radius 1.2
_olex2_submission_special_instructions 'No special instructions were received'
_oxdiff_exptl_absorpt_empirical_details
;
Empirical correction (ABSPACK) includes:
- Absorption correction using spherical harmonics
- Frame scaling
;
_oxdiff_exptl_absorpt_empirical_full_max 1.122
_oxdiff_exptl_absorpt_empirical_full_min 0.921

loop_
_space_group_symop_operation_xyz
'x, y, z'
'-x, y+1/2, -z+1/2'
'-x, -y, -z'
'x, -y-1/2, z-1/2'

loop_
_atom_site_label
_atom_site_type_symbol
_atom_site_fract_x
_atom_site_fract_y
_atom_site_fract_z
_atom_site_U_iso_or_equiv
_atom_site_adp_type
_atom_site_occupancy
_atom_site_site_symmetry_order
_atom_site_calc_flag
_atom_site_refinement_flags_posn
_atom_site_refinement_flags_adp
_atom_site_refinement_flags_occupancy
_atom_site_disorder_assembly
_atom_site_disorder_group
Ni1 Ni 0.73588(5) 0.58368(5) 0.24799(6) 0.0315(3) Uani 1 1 d . . . . .
O1 O 0.5086(7) 0.5800(7) 0.4780(8) 0.070(3) Uani 0.66(2) 1 d D U P A 1
O1A O 0.9112(3) 0.6698(3) -0.0183(4) 0.0531(16) Uani 1 1 d . . . . .
O1B O 0.4874(13) 0.6042(14) 0.4653(17) 0.065(3) Uani 0.34(2) 1 d D U P A 2
O2 O 0.4732(3) 0.3753(3) 0.1199(3) 0.0475(15) Uani 1 1 d . . . . .
O2A O 1.0568(3) 0.6765(3) 0.4229(3) 0.0443(15) Uani 1 1 d . . . . .
N1 N 0.7801(3) 0.4965(3) 0.1912(4) 0.0339(16) Uani 1 1 d . . . . .
N2 N 0.8232(3) 0.6211(3) 0.2344(3) 0.0286(15) Uani 1 1 d . . . . .
N3 N 0.7366(3) 0.6865(3) 0.3013(3) 0.0287(15) Uani 1 1 d . . . . .
N5 N 0.6465(3) 0.5489(3) 0.2588(3) 0.0287(15) Uani 1 1 d . . . . .
N4 N 0.7674(3) 0.5163(3) 0.3534(4) 0.0333(16) Uani 1 1 d . . . . .
N6 N 0.6591(3) 0.6320(3) 0.1440(4) 0.0328(16) Uani 1 1 d . . . . .
C1 C 1.1258(5) 0.7607(4) 0.1618(6) 0.053(2) Uani 1 1 d . . . . .
H1 H 1.165995 0.779393 0.150702 0.064 Uiso 1 1 calc R U . . .
C1A C 0.3319(5) 0.4345(5) 0.3199(6) 0.059(3) Uani 1 1 d . . . . .
H1A H 0.290171 0.419638 0.330982 0.070 Uiso 1 1 calc R U . . .
C2 C 1.1280(5) 0.6974(5) 0.1947(6) 0.065(3) Uani 1 1 d . . . . .
H2 H 1.170086 0.672782 0.205953 0.078 Uiso 1 1 calc R U . . .
C2A C 0.3863(5) 0.3907(5) 0.3302(5) 0.054(3) Uani 1 1 d . . . . .
H2A H 0.382162 0.345943 0.347602 0.065 Uiso 1 1 calc R U . . .
C3 C 1.0698(4) 0.6685(4) 0.2119(5) 0.051(2) Uani 1 1 d . . . . .
H3 H 1.072389 0.624835 0.234751 0.061 Uiso 1 1 calc R U . . .
C3A C 0.4473(5) 0.4121(4) 0.3151(5) 0.047(2) Uani 1 1 d . . . . .
H3A H 0.485304 0.381995 0.322277 0.056 Uiso 1 1 calc R U . . .
C4 C 1.0083(4) 0.7042(4) 0.1953(5) 0.0358(19) Uani 1 1 d . . . . .
C4A C 0.4537(4) 0.4780(4) 0.2891(5) 0.038(2) Uani 1 1 d . . . . .
C5 C 1.0072(4) 0.7689(4) 0.1621(5) 0.042(2) Uani 1 1 d . . . . .
H5 H 0.965544 0.794240 0.151186 0.050 Uiso 1 1 calc R U . . .
C5A C 0.3970(4) 0.5212(4) 0.2775(5) 0.047(2) Uani 1 1 d . . . . .
H5A H 0.400042 0.565589 0.258462 0.056 Uiso 1 1 calc R U . . .
C6 C 1.0650(5) 0.7964(4) 0.1451(5) 0.048(2) Uani 1 1 d . . . . .
H6 H 1.062786 0.839908 0.121861 0.058 Uiso 1 1 calc R U . . .
C6A C 0.3359(5) 0.4992(5) 0.2941(6) 0.056(3) Uani 1 1 d . . . . .
H6A H 0.297500 0.528710 0.287512 0.068 Uiso 1 1 calc R U . . .
C7 C 0.9447(4) 0.6756(4) 0.2115(4) 0.0315(19) Uani 1 1 d . . . . .
C7A C 0.5210(4) 0.5019(4) 0.2776(5) 0.0337(19) Uani 1 1 d . . . . .
C8 C 0.9307(4) 0.6065(4) 0.2002(4) 0.0328(19) Uani 1 1 d . . . . .
H8 H 0.962613 0.577161 0.185152 0.039 Uiso 1 1 calc R U . . .
C8A C 0.5237(4) 0.5562(4) 0.2250(5) 0.0346(19) Uani 1 1 d . . . . .
H8A H 0.482022 0.577309 0.196209 0.042 Uiso 1 1 calc R U . . .
C9 C 0.8686(4) 0.5822(4) 0.2117(4) 0.0290(18) Uani 1 1 d . . . . .
C9A C 0.5858(4) 0.5783(4) 0.2155(4) 0.0316(19) Uani 1 1 d . . . . .
C10 C 0.8968(4) 0.7162(3) 0.2356(4) 0.0267(17) Uani 1 1 d . . . . .
H10 H 0.904171 0.763239 0.242272 0.032 Uiso 1 1 calc R U . . .
C10A C 0.5835(4) 0.4723(3) 0.3185(4) 0.0296(18) Uani 1 1 d . . . . .
H10A H 0.583953 0.434891 0.352753 0.035 Uiso 1 1 calc R U . . .
C11 C 0.8373(4) 0.6862(4) 0.2499(4) 0.0290(18) Uani 1 1 d . . . . .
C11A C 0.6446(4) 0.4982(4) 0.3083(4) 0.0285(18) Uani 1 1 d . . . . .
C12 C 0.8482(4) 0.5102(4) 0.1985(4) 0.037(2) Uani 1 1 d . . . . .
C12A C 0.5959(4) 0.6308(3) 0.1604(4) 0.0299(18) Uani 1 1 d . . . . .
C13 C 0.8967(4) 0.4600(4) 0.1978(5) 0.040(2) Uani 1 1 d . . . . .
H13 H 0.944092 0.471004 0.204383 0.048 Uiso 1 1 calc R U . . .
C13A C 0.5433(4) 0.6753(4) 0.1268(5) 0.038(2) Uani 1 1 d . . . . .
H13A H 0.500251 0.672947 0.140307 0.046 Uiso 1 1 calc R U . . .
C14 C 0.8747(4) 0.3938(4) 0.1874(5) 0.043(2) Uani 1 1 d . . . . .
H14 H 0.906802 0.358447 0.187953 0.051 Uiso 1 1 calc R U . . .
C14A C 0.5539(4) 0.7231(4) 0.0737(5) 0.039(2) Uani 1 1 d . . . . .
H14A H 0.519060 0.755213 0.051768 0.046 Uiso 1 1 calc R U . . .
C15 C 0.8055(4) 0.3805(4) 0.1761(5) 0.041(2) Uani 1 1 d . . . . .
H15 H 0.789382 0.335507 0.167595 0.049 Uiso 1 1 calc R U . . .
C15A C 0.6160(4) 0.7236(4) 0.0528(5) 0.043(2) Uani 1 1 d . . . . .
H15A H 0.623968 0.755216 0.014916 0.052 Uiso 1 1 calc R U . . .
C16 C 0.7582(4) 0.4323(4) 0.1770(4) 0.0309(18) Uani 1 1 d . . . . .
C16A C 0.6665(4) 0.6771(4) 0.0881(5) 0.0309(18) Uani 1 1 d . . . . .
C17 C 0.6831(4) 0.4181(4) 0.1607(5) 0.0325(19) Uani 1 1 d . . . . .
C17A C 0.7321(4) 0.6734(4) 0.0613(5) 0.036(2) Uani 1 1 d . . . . .
C18 C 0.6606(4) 0.3605(4) 0.1937(5) 0.037(2) Uani 1 1 d . . . . .
H18 H 0.693035 0.330528 0.226213 0.044 Uiso 1 1 calc R U . . .
C18A C 0.7673(4) 0.7316(4) 0.0496(5) 0.039(2) Uani 1 1 d . . . . .
H18A H 0.749677 0.774026 0.060055 0.047 Uiso 1 1 calc R U . . .
C19 C 0.5898(5) 0.3482(4) 0.1776(5) 0.042(2) Uani 1 1 d . . . . .
H19 H 0.574113 0.310122 0.200972 0.050 Uiso 1 1 calc R U . . .
C19A C 0.8261(4) 0.7294(4) 0.0238(5) 0.040(2) Uani 1 1 d . . . . .
H19A H 0.849618 0.769752 0.017897 0.048 Uiso 1 1 calc R U . . .
C20 C 0.5419(5) 0.3901(4) 0.1287(5) 0.040(2) Uani 1 1 d . . . . .
C20A C 0.8517(4) 0.6674(4) 0.0061(5) 0.040(2) Uani 1 1 d . . . . .
C21 C 0.5651(4) 0.4453(4) 0.0933(4) 0.036(2) Uani 1 1 d . . . . .
H21 H 0.532884 0.473573 0.057797 0.043 Uiso 1 1 calc R U . . .
C21A C 0.8158(4) 0.6088(4) 0.0137(4) 0.038(2) Uani 1 1 d . . . . .
H21A H 0.831391 0.566609 -0.000465 0.045 Uiso 1 1 calc R U . . .
C22 C 0.6354(4) 0.4588(4) 0.1102(4) 0.0342(19) Uani 1 1 d . . . . .
H22 H 0.650934 0.496775 0.086560 0.041 Uiso 1 1 calc R U . . .
C22A C 0.7574(4) 0.6127(4) 0.0419(5) 0.040(2) Uani 1 1 d . . . . .
H22A H 0.733790 0.572448 0.048277 0.048 Uiso 1 1 calc R U . . .
C23 C 0.4240(4) 0.4215(4) 0.0754(5) 0.048(2) Uani 1 1 d . . . . .
H23A H 0.436298 0.467136 0.095585 0.073 Uiso 1 1 calc R U . . .
H23B H 0.377896 0.410158 0.081297 0.073 Uiso 1 1 calc R U . . .
H23C H 0.423773 0.419267 0.018740 0.073 Uiso 1 1 calc R U . . .
C23A C 0.9438(5) 0.6061(5) -0.0281(6) 0.063(3) Uani 1 1 d . . . . .
H23D H 0.984385 0.614408 -0.048495 0.094 Uiso 1 1 calc R U . . .
H23E H 0.910704 0.577829 -0.066080 0.094 Uiso 1 1 calc R U . . .
H23F H 0.958267 0.583206 0.023820 0.094 Uiso 1 1 calc R U . . .
C24 C 0.7859(4) 0.7241(3) 0.2808(4) 0.0285(18) Uani 1 1 d . . . . .
C24A C 0.7136(4) 0.4737(4) 0.3542(5) 0.0344(19) Uani 1 1 d . . . . .
C25 C 0.7907(4) 0.7941(4) 0.2914(4) 0.0354(19) Uani 1 1 d . . . . .
H25 H 0.827231 0.818516 0.278809 0.042 Uiso 1 1 calc R U . . .
C25A C 0.7232(4) 0.4134(4) 0.3931(4) 0.0352(19) Uani 1 1 d . . . . .
H25A H 0.684643 0.385146 0.391600 0.042 Uiso 1 1 calc R U . . .
C26 C 0.7417(4) 0.8265(4) 0.3204(5) 0.041(2) Uani 1 1 d . . . . .
H26 H 0.743071 0.873947 0.326793 0.049 Uiso 1 1 calc R U . . .
C26A C 0.7895(5) 0.3931(4) 0.4351(5) 0.044(2) Uani 1 1 d . . . . .
H26A H 0.797026 0.351028 0.462011 0.053 Uiso 1 1 calc R U . . .
C27 C 0.6915(5) 0.7897(4) 0.3396(5) 0.045(2) Uani 1 1 d . . . . .
H27 H 0.656909 0.811811 0.358794 0.054 Uiso 1 1 calc R U . . .
C27A C 0.8437(4) 0.4362(4) 0.4362(5) 0.040(2) Uani 1 1 d . . . . .
H27A H 0.889583 0.423678 0.463488 0.048 Uiso 1 1 calc R U . . .
C28 C 0.6894(4) 0.7198(4) 0.3317(5) 0.0352(19) Uani 1 1 d . . . . .
C28A C 0.8312(4) 0.4987(4) 0.3969(4) 0.0341(19) Uani 1 1 d . . . . .
C29A C 0.8898(4) 0.5461(4) 0.4041(4) 0.0310(18) Uani 1 1 d . . . . .
C30A C 0.9542(4) 0.5246(4) 0.3963(5) 0.042(2) Uani 1 1 d . . . . .
H30A H 0.961650 0.478346 0.387668 0.051 Uiso 1 1 calc R U . . .
C31 C 0.5250(3) 0.6703(6) 0.3862(8) 0.054(2) Uani 0.66(2) 1 d DG U P A 1
H31 H 0.477915 0.683901 0.374906 0.065 Uiso 0.66(2) 1 calc R U P A 1
C32 C 0.5490(5) 0.6187(7) 0.4406(9) 0.056(2) Uani 0.66(2) 1 d DG U P A 1
C33 C 0.6179(5) 0.5988(5) 0.4572(7) 0.054(2) Uani 0.66(2) 1 d DG U P A 1
H33 H 0.634364 0.563550 0.494361 0.065 Uiso 0.66(2) 1 calc R U P A 1
C34 C 0.6628(3) 0.6304(3) 0.4194(4) 0.0484(17) Uani 1 1 d DG U . . .
H34 H 0.709827 0.616793 0.430732 0.058 Uiso 0.66(2) 1 calc R U P A 1
H34A H 0.709047 0.614346 0.435019 0.058 Uiso 0.34(2) 1 calc R U P A 2
C29 C 0.6387(3) 0.6820(3) 0.3650(4) 0.0452(17) Uani 1 1 d G U . . .
C30 C 0.5698(3) 0.7019(3) 0.3484(4) 0.0491(18) Uani 1 1 d DG U . . .
H30 H 0.553378 0.737145 0.311275 0.059 Uiso 0.66(2) 1 calc R U P A 1
H30B H 0.559169 0.738370 0.311811 0.059 Uiso 0.34(2) 1 calc R U P A 2
C31A C 1.0071(4) 0.5702(4) 0.4012(5) 0.043(2) Uani 1 1 d . . . . .
H31A H 1.049544 0.555319 0.392173 0.052 Uiso 1 1 calc R U . . .
C31B C 0.5152(13) 0.6806(15) 0.373(2) 0.054(2) Uani 0.34(2) 1 d D U P A 2
H31B H 0.469711 0.698548 0.356504 0.065 Uiso 0.34(2) 1 calc R U P A 2
C32A C 0.9996(4) 0.6370(4) 0.4189(5) 0.038(2) Uani 1 1 d . . . . .
C32B C 0.5360(14) 0.6283(18) 0.427(2) 0.057(2) Uani 0.34(2) 1 d D U P A 2
C33A C 0.9375(4) 0.6595(4) 0.4290(5) 0.038(2) Uani 1 1 d . . . . .
H33A H 0.931728 0.705325 0.441336 0.045 Uiso 1 1 calc R U . . .
C33B C 0.6039(12) 0.6043(16) 0.449(2) 0.054(2) Uani 0.34(2) 1 d D U P A 2
H33B H 0.613635 0.568417 0.486863 0.065 Uiso 0.34(2) 1 calc R U P A 2
C34A C 0.8830(4) 0.6137(4) 0.4209(4) 0.0359(19) Uani 1 1 d . . . . .
H34B H 0.839811 0.629394 0.427000 0.043 Uiso 1 1 calc R U . . .
C35 C 0.4405(10) 0.5963(12) 0.4712(13) 0.084(4) Uani 0.66(2) 1 d D U P A 1
H35A H 0.416096 0.601317 0.414515 0.126 Uiso 0.66(2) 1 calc R U P A 1
H35B H 0.438271 0.638710 0.499334 0.126 Uiso 0.66(2) 1 calc R U P A 1
H35C H 0.418681 0.560584 0.495073 0.126 Uiso 0.66(2) 1 calc R U P A 1
C35A C 1.0487(5) 0.7467(4) 0.4324(5) 0.051(2) Uani 1 1 d . . . . .
H35D H 1.091528 0.769871 0.430926 0.076 Uiso 1 1 calc R U . . .
H35E H 1.038432 0.755222 0.483975 0.076 Uiso 1 1 calc R U . . .
H35F H 1.010458 0.763283 0.388887 0.076 Uiso 1 1 calc R U . . .
C35B C 0.4206(15) 0.633(2) 0.453(2) 0.075(6) Uani 0.34(2) 1 d D U P A 2
H35G H 0.397949 0.634393 0.395018 0.113 Uiso 0.34(2) 1 calc R U P A 2
H35H H 0.424989 0.679250 0.473825 0.113 Uiso 0.34(2) 1 calc R U P A 2
H35I H 0.392722 0.606492 0.480081 0.113 Uiso 0.34(2) 1 calc R U P A 2
S1 S 0.35770(12) 0.73128(12) 0.13299(15) 0.0534(7) Uani 1 1 d . U . . .
F1 F 0.2821(8) 0.6609(11) 0.0090(11) 0.103(4) Uani 0.536(13) 1 d . U P B 1
F1A F 0.2945(9) 0.6300(10) 0.0558(13) 0.113(4) Uani 0.464(13) 1 d . U P B 2
F2 F 0.2996(8) 0.7678(10) -0.0141(8) 0.101(4) Uani 0.536(13) 1 d . U P B 1
F2A F 0.2849(11) 0.7186(14) -0.0154(11) 0.106(4) Uani 0.464(13) 1 d . U P B 2
F3 F 0.3801(9) 0.6997(9) -0.0084(10) 0.100(4) Uani 0.536(13) 1 d . U P B 1
F3A F 0.3830(11) 0.6646(11) 0.0177(12) 0.110(4) Uani 0.464(13) 1 d . U P B 2
O3A O 0.3958(15) 0.7911(13) 0.1104(17) 0.064(5) Uani 0.464(13) 1 d . U P B 2
O7 O 0.2966(17) 0.746(2) 0.159(2) 0.055(4) Uani 0.536(13) 1 d . U P B 1
O8 O 0.3879(11) 0.6686(8) 0.1641(11) 0.064(4) Uani 0.536(13) 1 d . U P B 1
O9 O 0.4076(13) 0.7828(11) 0.1344(13) 0.055(4) Uani 0.536(13) 1 d . U P B 1
O10 O 0.4000(13) 0.6852(10) 0.1962(11) 0.062(5) Uani 0.464(13) 1 d . U P B 2
O11 O 0.293(2) 0.756(2) 0.146(3) 0.055(5) Uani 0.464(13) 1 d . U P B 2
C43 C 0.3267(16) 0.7162(15) 0.0211(17) 0.085(3) Uani 0.536(13) 1 d . U P B 1
C55 C 0.3289(17) 0.6862(17) 0.0472(18) 0.084(3) Uani 0.464(13) 1 d . U P B 2
S2 S 0.89752(11) 0.55754(10) 0.74819(13) 0.0407(6) Uani 1 1 d . . . . .
F4 F 0.8241(3) 0.6229(2) 0.6228(3) 0.0613(14) Uani 1 1 d . . . . .
F5 F 0.8262(3) 0.5155(3) 0.6066(3) 0.0692(16) Uani 1 1 d . . . . .
F6 F 0.9160(3) 0.5758(2) 0.6048(3) 0.0592(14) Uani 1 1 d . . . . .
O4 O 0.8356(3) 0.5517(3) 0.7759(3) 0.0491(15) Uani 1 1 d . . . . .
O5 O 0.9370(3) 0.6182(3) 0.7711(3) 0.0483(15) Uani 1 1 d . . . . .
O6 O 0.9392(3) 0.4977(3) 0.7558(3) 0.0487(15) Uani 1 1 d . . . . .
C56 C 0.8637(5) 0.5675(4) 0.6397(6) 0.047(2) Uani 1 1 d . . . . .

loop_
_atom_site_aniso_label
_atom_site_aniso_U_11
_atom_site_aniso_U_22
_atom_site_aniso_U_33
_atom_site_aniso_U_23
_atom_site_aniso_U_13
_atom_site_aniso_U_12
Ni1 0.0235(6) 0.0282(5) 0.0410(6) -0.0010(5) 0.0052(4) 0.0006(5)
O1 0.076(5) 0.065(6) 0.077(5) -0.013(4) 0.036(5) -0.029(4)
O1A 0.031(4) 0.060(4) 0.070(4) 0.006(3) 0.018(3) -0.001(3)
O1B 0.066(5) 0.058(7) 0.078(6) -0.011(5) 0.032(5) -0.019(5)
O2 0.033(4) 0.046(3) 0.061(4) 0.006(3) 0.006(3) -0.007(3)
O2A 0.035(4) 0.038(3) 0.061(4) -0.001(3) 0.014(3) -0.008(3)
N1 0.028(4) 0.028(3) 0.043(4) -0.005(3) 0.006(3) -0.003(3)
N2 0.029(4) 0.024(3) 0.031(4) -0.007(3) 0.004(3) 0.004(3)
N3 0.020(4) 0.024(3) 0.035(4) 0.001(3) -0.004(3) -0.007(3)
N5 0.041(4) 0.019(3) 0.027(4) -0.005(3) 0.012(3) -0.003(3)
N4 0.033(4) 0.027(3) 0.036(4) -0.005(3) 0.003(3) 0.005(3)
N6 0.029(4) 0.031(4) 0.037(4) -0.010(3) 0.006(3) 0.001(3)
C1 0.050(7) 0.043(5) 0.074(7) -0.004(5) 0.029(5) -0.011(5)
C1A 0.042(6) 0.074(7) 0.063(7) 0.001(6) 0.020(5) -0.013(6)
C2 0.024(5) 0.057(6) 0.119(9) 0.010(6) 0.028(6) 0.012(5)
C2A 0.049(7) 0.059(6) 0.047(6) 0.015(5) 0.002(5) -0.018(5)
C3 0.033(6) 0.043(5) 0.078(7) 0.014(5) 0.018(5) 0.000(4)
C3A 0.038(6) 0.053(6) 0.045(5) -0.004(5) 0.003(4) -0.011(5)
C4 0.032(5) 0.034(4) 0.043(5) -0.001(4) 0.013(4) -0.002(4)
C4A 0.039(6) 0.037(5) 0.035(5) -0.004(4) 0.001(4) -0.003(4)
C5 0.034(5) 0.036(5) 0.050(5) -0.003(4) 0.003(4) 0.000(4)
C5A 0.035(6) 0.044(5) 0.057(6) 0.002(5) 0.004(4) 0.000(4)
C6 0.041(6) 0.040(5) 0.067(6) -0.003(5) 0.019(5) -0.010(5)
C6A 0.041(6) 0.060(6) 0.076(7) -0.003(6) 0.028(5) 0.005(5)
C7 0.023(5) 0.036(4) 0.032(4) 0.000(4) 0.000(3) 0.001(4)
C7A 0.033(5) 0.029(4) 0.038(5) -0.011(4) 0.006(4) -0.004(4)
C8 0.028(5) 0.035(4) 0.032(4) 0.000(4) 0.002(4) -0.001(4)
C8A 0.026(5) 0.038(5) 0.038(5) -0.005(4) 0.005(4) 0.005(4)
C9 0.022(4) 0.032(4) 0.027(4) 0.005(4) -0.002(3) -0.001(4)
C9A 0.022(5) 0.026(4) 0.041(5) -0.014(4) -0.001(4) -0.003(4)
C10 0.017(4) 0.022(4) 0.037(4) 0.004(3) 0.000(3) -0.004(3)
C10A 0.031(5) 0.022(4) 0.035(5) -0.003(4) 0.008(4) -0.006(4)
C11 0.023(4) 0.031(4) 0.029(4) 0.001(4) 0.000(3) -0.002(4)
C11A 0.021(4) 0.028(4) 0.033(4) -0.013(4) 0.000(3) 0.003(3)
C12 0.038(5) 0.040(5) 0.029(5) -0.002(4) 0.003(4) -0.007(4)
C12A 0.038(5) 0.022(4) 0.025(4) 0.004(3) 0.001(4) -0.003(4)
C13 0.027(5) 0.040(5) 0.055(6) 0.005(4) 0.015(4) 0.005(4)
C13A 0.029(5) 0.035(4) 0.047(5) 0.018(4) 0.004(4) 0.003(4)
C14 0.036(6) 0.034(5) 0.057(6) -0.005(4) 0.011(4) 0.012(4)
C14A 0.030(5) 0.034(4) 0.045(5) 0.004(4) -0.003(4) 0.012(4)
C15 0.042(6) 0.032(4) 0.043(5) -0.009(4) 0.001(4) -0.001(4)
C15A 0.035(5) 0.042(5) 0.054(6) 0.009(4) 0.015(4) 0.008(4)
C16 0.029(5) 0.027(4) 0.035(5) 0.000(4) 0.006(4) 0.007(4)
C16A 0.029(5) 0.024(4) 0.039(5) -0.005(4) 0.007(4) -0.002(4)
C17 0.036(5) 0.023(4) 0.039(5) 0.000(4) 0.012(4) 0.004(4)
C17A 0.023(5) 0.037(5) 0.044(5) 0.006(4) 0.001(4) 0.005(4)
C18 0.029(5) 0.027(4) 0.052(5) 0.002(4) 0.004(4) 0.009(4)
C18A 0.036(5) 0.035(5) 0.046(5) 0.006(4) 0.012(4) -0.005(4)
C19 0.045(6) 0.026(4) 0.054(6) 0.009(4) 0.011(4) -0.003(4)
C19A 0.026(5) 0.046(5) 0.050(5) 0.002(4) 0.013(4) -0.016(4)
C20 0.040(6) 0.038(5) 0.040(5) 0.002(4) 0.004(4) -0.006(4)
C20A 0.025(5) 0.058(6) 0.036(5) 0.004(4) 0.007(4) -0.005(4)
C21 0.032(5) 0.028(4) 0.038(5) -0.006(4) -0.007(4) 0.007(4)
C21A 0.035(5) 0.043(5) 0.035(5) -0.002(4) 0.007(4) -0.002(4)
C22 0.036(5) 0.028(4) 0.034(5) -0.001(4) 0.001(4) -0.008(4)
C22A 0.027(5) 0.038(5) 0.053(5) 0.014(4) 0.007(4) -0.006(4)
C23 0.021(5) 0.054(5) 0.067(6) -0.003(5) 0.006(4) -0.008(4)
C23A 0.029(5) 0.082(7) 0.080(7) 0.003(6) 0.019(5) 0.008(5)
C24 0.020(4) 0.027(4) 0.035(5) 0.002(4) 0.000(3) -0.002(3)
C24A 0.033(5) 0.023(4) 0.043(5) 0.002(4) 0.002(4) 0.002(4)
C25 0.031(5) 0.039(5) 0.038(5) -0.003(4) 0.012(4) -0.010(4)
C25A 0.030(5) 0.032(4) 0.038(5) -0.003(4) 0.000(4) 0.001(4)
C26 0.042(6) 0.022(4) 0.058(6) 0.000(4) 0.011(4) 0.005(4)
C26A 0.051(6) 0.033(5) 0.041(5) 0.006(4) 0.001(4) 0.006(4)
C27 0.046(6) 0.040(5) 0.046(5) -0.003(4) 0.009(4) 0.011(4)
C27A 0.037(5) 0.039(5) 0.043(5) -0.005(4) 0.007(4) 0.013(4)
C28 0.026(5) 0.036(4) 0.039(5) -0.005(4) 0.001(4) -0.001(4)
C28A 0.030(5) 0.038(5) 0.031(4) -0.001(4) 0.003(4) 0.005(4)
C29A 0.027(5) 0.037(4) 0.025(4) 0.003(4) -0.002(3) 0.003(4)
C30A 0.044(6) 0.032(4) 0.047(5) 0.000(4) 0.006(4) 0.016(4)
C31 0.054(4) 0.050(5) 0.064(5) -0.016(4) 0.024(4) -0.017(4)
C32 0.062(4) 0.047(4) 0.065(5) -0.016(3) 0.027(4) -0.021(3)
C33 0.065(4) 0.039(4) 0.064(5) -0.013(4) 0.026(4) -0.017(4)
C34 0.057(4) 0.034(3) 0.057(4) -0.009(3) 0.020(3) -0.009(3)
C29 0.047(3) 0.035(3) 0.055(4) -0.010(3) 0.017(3) -0.009(3)
C30 0.047(3) 0.041(4) 0.062(4) -0.012(3) 0.019(3) -0.009(3)
C31A 0.024(5) 0.060(6) 0.045(5) -0.001(5) 0.009(4) 0.004(4)
C31B 0.053(4) 0.048(5) 0.066(5) -0.017(4) 0.024(4) -0.016(4)
C32A 0.041(6) 0.039(5) 0.034(5) 0.001(4) 0.008(4) 0.005(4)
C32B 0.061(4) 0.047(5) 0.069(5) -0.015(4) 0.026(4) -0.019(4)
C33A 0.034(5) 0.035(5) 0.040(5) 0.002(4) 0.003(4) 0.005(4)
C33B 0.063(4) 0.041(5) 0.064(5) -0.013(4) 0.025(4) -0.017(4)
C34A 0.027(5) 0.045(5) 0.031(5) -0.004(4) 0.001(4) 0.000(4)
C35 0.075(6) 0.080(10) 0.105(10) -0.016(9) 0.039(6) -0.031(6)
C35A 0.037(6) 0.051(5) 0.062(6) 0.014(5) 0.009(5) -0.008(4)
C35B 0.069(7) 0.071(13) 0.097(13) 0.008(11) 0.041(8) -0.012(8)
S1 0.0384(14) 0.0532(14) 0.0667(16) -0.0073(12) 0.0101(12) 0.0090(11)
F1 0.090(6) 0.133(7) 0.078(7) -0.039(6) 0.009(6) -0.019(6)
F1A 0.098(8) 0.110(7) 0.113(10) -0.037(6) -0.004(7) -0.019(6)
F2 0.086(8) 0.136(7) 0.068(6) -0.012(6) -0.003(5) 0.017(6)
F2A 0.089(7) 0.133(9) 0.078(5) -0.030(6) -0.010(5) 0.014(8)
F3 0.084(6) 0.134(9) 0.082(7) -0.035(7) 0.019(5) 0.006(6)
F3A 0.092(6) 0.140(10) 0.094(8) -0.049(7) 0.018(6) 0.017(7)
O3A 0.037(9) 0.065(6) 0.087(12) 0.008(6) 0.013(9) 0.009(7)
O7 0.040(6) 0.050(10) 0.076(10) -0.002(8) 0.016(7) 0.013(5)
O8 0.048(9) 0.047(6) 0.098(9) 0.007(6) 0.020(8) 0.017(6)
O9 0.035(7) 0.054(6) 0.070(10) 0.012(6) 0.001(6) 0.006(6)
O10 0.049(8) 0.060(9) 0.073(7) 0.004(8) 0.006(7) 0.016(8)
O11 0.038(6) 0.055(11) 0.069(12) -0.005(8) 0.012(6) 0.010(5)
C43 0.067(5) 0.112(6) 0.070(5) -0.023(4) 0.006(4) 0.003(5)
C55 0.070(5) 0.097(6) 0.075(5) -0.034(5) 0.003(4) 0.006(5)
S2 0.0321(13) 0.0361(12) 0.0554(14) 0.0033(11) 0.0138(10) 0.0062(10)
F4 0.052(4) 0.056(3) 0.075(4) 0.012(3) 0.016(3) 0.023(3)
F5 0.068(4) 0.065(4) 0.068(4) -0.012(3) 0.007(3) 0.001(3)
F6 0.063(4) 0.058(3) 0.069(3) 0.008(3) 0.038(3) 0.014(3)
O4 0.036(4) 0.051(3) 0.067(4) 0.002(3) 0.027(3) 0.003(3)
O5 0.040(4) 0.044(3) 0.063(4) 0.001(3) 0.016(3) 0.003(3)
O6 0.035(4) 0.039(3) 0.071(4) 0.007(3) 0.011(3) 0.016(3)
C56 0.050(6) 0.031(5) 0.066(6) 0.000(5) 0.026(5) 0.004(4)

loop_
_atom_type_symbol
_atom_type_description
_atom_type_scat_dispersion_real
_atom_type_scat_dispersion_imag
_atom_type_scat_source
C C 0.0033 0.0016 'International Tables Vol C Tables 4.2.6.8 and 6.1.1.4'
H H 0.0000 0.0000 'International Tables Vol C Tables 4.2.6.8 and 6.1.1.4'
F F 0.0171 0.0103 'International Tables Vol C Tables 4.2.6.8 and 6.1.1.4'
N N 0.0061 0.0033 'International Tables Vol C Tables 4.2.6.8 and 6.1.1.4'
Ni Ni 0.3393 1.1124 'International Tables Vol C Tables 4.2.6.8 and 6.1.1.4'
O O 0.0106 0.0060 'International Tables Vol C Tables 4.2.6.8 and 6.1.1.4'
S S 0.1246 0.1234 'International Tables Vol C Tables 4.2.6.8 and 6.1.1.4'

loop_
_geom_angle_atom_site_label_1
_geom_angle_atom_site_label_2
_geom_angle_atom_site_label_3
_geom_angle
_geom_angle_site_symmetry_1
_geom_angle_site_symmetry_3
_geom_angle_publ_flag
N2 Ni1 N1 77.4(2) . . ?
N2 Ni1 N3 78.0(2) . . ?
N2 Ni1 N5 177.8(3) . . ?
N2 Ni1 N4 104.8(2) . . ?
N2 Ni1 N6 100.7(2) . . ?
N3 Ni1 N1 155.3(2) . . ?
N3 Ni1 N6 82.5(2) . . ?
N5 Ni1 N1 103.7(2) . . ?
N5 Ni1 N3 101.0(2) . . ?
N5 Ni1 N4 77.3(2) . . ?
N5 Ni1 N6 77.2(2) . . ?
N4 Ni1 N1 80.5(2) . . ?
N4 Ni1 N3 104.1(2) . . ?
N4 Ni1 N6 154.5(2) . . ?
N6 Ni1 N1 103.9(2) . . ?
C35 O1 C32 120.8(11) . . ?
C20A O1A C23A 117.3(7) . . ?
C32B O1B C35B 122(2) . . ?
C20 O2 C23 117.1(6) . . ?
C32A O2A C35A 116.7(6) . . ?
C12 N1 Ni1 107.3(5) . . ?
C16 N1 Ni1 130.7(5) . . ?
C16 N1 C12 118.4(6) . . ?
C9 N2 Ni1 120.8(5) . . ?
C9 N2 C11 119.8(6) . . ?
C11 N2 Ni1 119.4(5) . . ?
C24 N3 Ni1 109.0(5) . . ?
C24 N3 C28 117.0(6) . . ?
C28 N3 Ni1 132.0(5) . . ?
C9A N5 Ni1 119.5(5) . . ?
C11A N5 Ni1 120.4(5) . . ?
C11A N5 C9A 120.2(7) . . ?
C24A N4 Ni1 109.0(5) . . ?
C28A N4 Ni1 129.8(5) . . ?
C28A N4 C24A 117.7(7) . . ?
C12A N6 Ni1 107.6(5) . . ?
C16A N6 Ni1 132.3(5) . . ?
C16A N6 C12A 116.0(6) . . ?
C2 C1 H1 120.3 . . ?
C6 C1 H1 120.3 . . ?
C6 C1 C2 119.4(9) . . ?
C2A C1A H1A 119.1 . . ?
C2A C1A C6A 121.8(9) . . ?
C6A C1A H1A 119.1 . . ?
C1 C2 H2 119.2 . . ?
C1 C2 C3 121.7(9) . . ?
C3 C2 H2 119.2 . . ?
C1A C2A H2A 120.3 . . ?
C1A C2A C3A 119.4(9) . . ?
C3A C2A H2A 120.3 . . ?
C2 C3 H3 120.4 . . ?
C4 C3 C2 119.2(8) . . ?
C4 C3 H3 120.4 . . ?
C2A C3A H3A 119.7 . . ?
C2A C3A C4A 120.5(9) . . ?
C4A C3A H3A 119.7 . . ?
C3 C4 C5 118.2(8) . . ?
C3 C4 C7 121.5(7) . . ?
C5 C4 C7 120.3(7) . . ?
C3A C4A C7A 120.1(8) . . ?
C5A C4A C3A 119.0(8) . . ?
C5A C4A C7A 120.9(7) . . ?
C4 C5 H5 119.1 . . ?
C6 C5 C4 121.7(8) . . ?
C6 C5 H5 119.1 . . ?
C4A C5A H5A 120.0 . . ?
C4A C5A C6A 119.9(8) . . ?
C6A C5A H5A 120.0 . . ?
C1 C6 C5 119.7(8) . . ?
C1 C6 H6 120.2 . . ?
C5 C6 H6 120.2 . . ?
C1A C6A C5A 119.3(9) . . ?
C1A C6A H6A 120.3 . . ?
C5A C6A H6A 120.3 . . ?
C8 C7 C4 119.9(7) . . ?
C10 C7 C4 121.5(6) . . ?
C10 C7 C8 118.6(7) . . ?
C8A C7A C4A 120.9(7) . . ?
C10A C7A C4A 121.3(7) . . ?
C10A C7A C8A 117.8(7) . . ?
C7 C8 H8 120.9 . . ?
C9 C8 C7 118.2(7) . . ?
C9 C8 H8 120.9 . . ?
C7A C8A H8A 119.8 . . ?
C9A C8A C7A 120.5(7) . . ?
C9A C8A H8A 119.8 . . ?
N2 C9 C8 122.9(7) . . ?
N2 C9 C12 115.1(7) . . ?
C8 C9 C12 122.0(7) . . ?
N5 C9A C12A 113.9(7) . . ?
C8A C9A N5 119.9(7) . . ?
C8A C9A C12A 126.2(7) . . ?
C7 C10 H10 120.5 . . ?
C7 C10 C11 118.9(6) . . ?
C11 C10 H10 120.5 . . ?
C7A C10A H10A 120.5 . . ?
C11A C10A C7A 118.9(7) . . ?
C11A C10A H10A 120.5 . . ?
N2 C11 C10 121.3(7) . . ?
N2 C11 C24 115.7(6) . . ?
C10 C11 C24 123.0(6) . . ?
N5 C11A C10A 122.7(7) . . ?
N5 C11A C24A 114.5(7) . . ?
C10A C11A C24A 122.7(7) . . ?
N1 C12 C9 115.8(7) . . ?
N1 C12 C13 122.4(7) . . ?
C13 C12 C9 121.7(7) . . ?
N6 C12A C9A 116.1(7) . . ?
N6 C12A C13A 123.1(7) . . ?
C13A C12A C9A 120.8(7) . . ?
C12 C13 H13 120.5 . . ?
C14 C13 C12 119.0(8) . . ?
C14 C13 H13 120.5 . . ?
C12A C13A H13A 120.3 . . ?
C14A C13A C12A 119.3(8) . . ?
C14A C13A H13A 120.3 . . ?
C13 C14 H14 120.8 . . ?
C15 C14 C13 118.4(7) . . ?
C15 C14 H14 120.8 . . ?
C13A C14A H14A 120.4 . . ?
C13A C14A C15A 119.1(7) . . ?
C15A C14A H14A 120.4 . . ?
C14 C15 H15 119.5 . . ?
C14 C15 C16 121.1(7) . . ?
C16 C15 H15 119.5 . . ?
C14A C15A H15A 120.7 . . ?
C14A C15A C16A 118.6(8) . . ?
C16A C15A H15A 120.7 . . ?
N1 C16 C15 120.6(7) . . ?
N1 C16 C17 118.7(6) . . ?
C15 C16 C17 120.8(7) . . ?
N6 C16A C15A 123.7(7) . . ?
N6 C16A C17A 116.9(7) . . ?
C15A C16A C17A 119.3(7) . . ?
C18 C17 C16 119.7(7) . . ?
C22 C17 C16 120.6(7) . . ?
C22 C17 C18 119.6(7) . . ?
C18A C17A C16A 121.1(7) . . ?
C22A C17A C16A 121.4(7) . . ?
C22A C17A C18A 117.4(7) . . ?
C17 C18 H18 120.7 . . ?
C19 C18 C17 118.7(7) . . ?
C19 C18 H18 120.7 . . ?
C17A C18A H18A 119.0 . . ?
C19A C18A C17A 122.0(8) . . ?
C19A C18A H18A 119.0 . . ?
C18 C19 H19 119.2 . . ?
C20 C19 C18 121.6(7) . . ?
C20 C19 H19 119.2 . . ?
C18A C19A H19A 120.1 . . ?
C18A C19A C20A 119.7(7) . . ?
C20A C19A H19A 120.1 . . ?
O2 C20 C19 117.0(7) . . ?
O2 C20 C21 123.8(7) . . ?
C19 C20 C21 119.1(8) . . ?
O1A C20A C19A 115.7(7) . . ?
O1A C20A C21A 124.9(8) . . ?
C21A C20A C19A 119.3(7) . . ?
C20 C21 H21 120.2 . . ?
C22 C21 C20 119.7(7) . . ?
C22 C21 H21 120.2 . . ?
C20A C21A H21A 120.3 . . ?
C22A C21A C20A 119.4(8) . . ?
C22A C21A H21A 120.3 . . ?
C17 C22 C21 121.2(7) . . ?
C17 C22 H22 119.4 . . ?
C21 C22 H22 119.4 . . ?
C17A C22A H22A 119.0 . . ?
C21A C22A C17A 122.0(7) . . ?
C21A C22A H22A 119.0 . . ?
O2 C23 H23A 109.5 . . ?
O2 C23 H23B 109.5 . . ?
O2 C23 H23C 109.5 . . ?
H23A C23 H23B 109.5 . . ?
H23A C23 H23C 109.5 . . ?
H23B C23 H23C 109.5 . . ?
O1A C23A H23D 109.5 . . ?
O1A C23A H23E 109.5 . . ?
O1A C23A H23F 109.5 . . ?
H23D C23A H23E 109.5 . . ?
H23D C23A H23F 109.5 . . ?
H23E C23A H23F 109.5 . . ?
N3 C24 C11 115.6(6) . . ?
N3 C24 C25 122.9(7) . . ?
C25 C24 C11 121.4(7) . . ?
N4 C24A C11A 114.5(6) . . ?
C25A C24A N4 122.5(7) . . ?
C25A C24A C11A 123.0(7) . . ?
C24 C25 H25 120.5 . . ?
C26 C25 C24 118.9(7) . . ?
C26 C25 H25 120.5 . . ?
C24A C25A H25A 119.9 . . ?
C24A C25A C26A 120.3(8) . . ?
C26A C25A H25A 119.9 . . ?
C25 C26 H26 120.6 . . ?
C27 C26 C25 118.7(7) . . ?
C27 C26 H26 120.6 . . ?
C25A C26A H26A 121.2 . . ?
C27A C26A C25A 117.6(8) . . ?
C27A C26A H26A 121.2 . . ?
C26 C27 H27 119.3 . . ?
C26 C27 C28 121.4(8) . . ?
C28 C27 H27 119.3 . . ?
C26A C27A H27A 119.9 . . ?
C26A C27A C28A 120.3(8) . . ?
C28A C27A H27A 119.9 . . ?
N3 C28 C27 120.9(7) . . ?
N3 C28 C29 120.7(6) . . ?
C27 C28 C29 118.0(7) . . ?
N4 C28A C27A 121.4(8) . . ?
N4 C28A C29A 119.6(7) . . ?
C27A C28A C29A 119.0(7) . . ?
C30A C29A C28A 121.7(7) . . ?
C34A C29A C28A 120.9(7) . . ?
C34A C29A C30A 117.4(7) . . ?
C29A C30A H30A 119.9 . . ?
C31A C30A C29A 120.2(7) . . ?
C31A C30A H30A 119.9 . . ?
C32 C31 H31 120.0 . . ?
C32 C31 C30 120.0 . . ?
C30 C31 H31 120.0 . . ?
C31 C32 O1 125.6(6) . . ?
C33 C32 O1 114.3(6) . . ?
C33 C32 C31 120.0 . . ?
C32 C33 H33 120.0 . . ?
C32 C33 C34 120.0 . . ?
C34 C33 H33 120.0 . . ?
C33 C34 H34 120.0 . . ?
C29 C34 C33 120.0 . . ?
C29 C34 H34 120.0 . . ?
C29 C34 H34A 125.5 . . ?
C29 C34 C33B 109.0(12) . . ?
C33B C34 H34A 125.5 . . ?
C34 C29 C28 118.8(5) . . ?
C34 C29 C30 120.0 . . ?
C30 C29 C28 120.9(5) . . ?
C31 C30 H30 120.0 . . ?
C29 C30 C31 120.0 . . ?
C29 C30 H30 120.0 . . ?
C29 C30 H30B 113.2 . . ?
C31B C30 C29 133.7(13) . . ?
C31B C30 H30B 113.2 . . ?
C30A C31A H31A 119.3 . . ?
C30A C31A C32A 121.4(8) . . ?
C32A C31A H31A 119.3 . . ?
C30 C31B H31B 125.6 . . ?
C30 C31B C32B 109(2) . . ?
C32B C31B H31B 125.6 . . ?
O2A C32A C31A 115.2(7) . . ?
C33A C32A O2A 125.1(7) . . ?
C33A C32A C31A 119.7(8) . . ?
C31B C32B O1B 116.8(16) . . ?
C31B C32B C33B 123(2) . . ?
C33B C32B O1B 119.8(16) . . ?
C32A C33A H33A 120.6 . . ?
C32A C33A C34A 118.8(8) . . ?
C34A C33A H33A 120.6 . . ?
C34 C33B H33B 117.3 . . ?
C32B C33B C34 125(2) . . ?
C32B C33B H33B 117.3 . . ?
C29A C34A C33A 122.3(8) . . ?
C29A C34A H34B 118.9 . . ?
C33A C34A H34B 118.9 . . ?
O1 C35 H35A 109.5 . . ?
O1 C35 H35B 109.5 . . ?
O1 C35 H35C 109.5 . . ?
H35A C35 H35B 109.5 . . ?
H35A C35 H35C 109.5 . . ?
H35B C35 H35C 109.5 . . ?
O2A C35A H35D 109.5 . . ?
O2A C35A H35E 109.5 . . ?
O2A C35A H35F 109.5 . . ?
H35D C35A H35E 109.5 . . ?
H35D C35A H35F 109.5 . . ?
H35E C35A H35F 109.5 . . ?
O1B C35B H35G 109.5 . . ?
O1B C35B H35H 109.5 . . ?
O1B C35B H35I 109.5 . . ?
H35G C35B H35H 109.5 . . ?
H35G C35B H35I 109.5 . . ?
H35H C35B H35I 109.5 . . ?
O3A S1 C55 105.6(16) . . ?
O7 S1 C43 106(2) . . ?
O8 S1 O7 111.5(16) . . ?
O8 S1 C43 103.9(11) . . ?
O9 S1 O7 120(2) . . ?
O9 S1 O8 113.3(12) . . ?
O9 S1 C43 99.9(13) . . ?
O10 S1 O3A 116.0(13) . . ?
O10 S1 C55 108.0(12) . . ?
O11 S1 O3A 108(2) . . ?
O11 S1 O10 116.5(18) . . ?
O11 S1 C55 102(2) . . ?
F1 C43 S1 107.6(19) . . ?
F2 C43 S1 110.7(19) . . ?
F2 C43 F1 113(3) . . ?
F2 C43 F3 108(2) . . ?
F3 C43 S1 110(2) . . ?
F3 C43 F1 107(2) . . ?
F1A C55 S1 114(2) . . ?
F1A C55 F2A 104(3) . . ?
F1A C55 F3A 105(2) . . ?
F2A C55 S1 116(2) . . ?
F2A C55 F3A 105(2) . . ?
F3A C55 S1 111(2) . . ?
O4 S2 C56 103.2(4) . . ?
O5 S2 O4 115.6(3) . . ?
O5 S2 O6 113.9(3) . . ?
O5 S2 C56 102.8(4) . . ?
O6 S2 O4 115.4(3) . . ?
O6 S2 C56 103.5(4) . . ?
F4 C56 S2 110.5(6) . . ?
F4 C56 F6 106.5(7) . . ?
F5 C56 S2 112.1(6) . . ?
F5 C56 F4 108.3(8) . . ?
F5 C56 F6 108.9(7) . . ?
F6 C56 S2 110.4(6) . . ?

loop_
_geom_bond_atom_site_label_1
_geom_bond_atom_site_label_2
_geom_bond_distance
_geom_bond_site_symmetry_2
_geom_bond_publ_flag
Ni1 N1 2.282(6) . ?
Ni1 N2 1.967(6) . ?
Ni1 N3 2.242(6) . ?
Ni1 N5 1.972(6) . ?
Ni1 N4 2.218(6) . ?
Ni1 N6 2.253(6) . ?
O1 C32 1.391(10) . ?
O1 C35 1.376(18) . ?
O1A C20A 1.363(9) . ?
O1A C23A 1.456(10) . ?
O1B C32B 1.399(18) . ?
O1B C35B 1.42(2) . ?
O2 C20 1.374(10) . ?
O2 C23 1.418(9) . ?
O2A C32A 1.375(9) . ?
O2A C35A 1.420(9) . ?
N1 C12 1.363(10) . ?
N1 C16 1.352(9) . ?
N2 C9 1.329(9) . ?
N2 C11 1.338(9) . ?
N3 C24 1.355(9) . ?
N3 C28 1.367(9) . ?
N5 C9A 1.379(9) . ?
N5 C11A 1.329(9) . ?
N4 C24A 1.373(9) . ?
N4 C28A 1.347(9) . ?
N6 C12A 1.367(9) . ?
N6 C16A 1.354(9) . ?
C1 H1 0.9500 . ?
C1 C2 1.378(12) . ?
C1 C6 1.373(12) . ?
C1A H1A 0.9500 . ?
C1A C2A 1.370(13) . ?
C1A C6A 1.372(12) . ?
C2 H2 0.9500 . ?
C2 C3 1.399(12) . ?
C2A H2A 0.9500 . ?
C2A C3A 1.380(12) . ?
C3 H3 0.9500 . ?
C3 C4 1.384(11) . ?
C3A H3A 0.9500 . ?
C3A C4A 1.403(11) . ?
C4 C5 1.407(10) . ?
C4 C7 1.484(10) . ?
C4A C5A 1.394(11) . ?
C4A C7A 1.490(11) . ?
C5 H5 0.9500 . ?
C5 C6 1.379(11) . ?
C5A H5A 0.9500 . ?
C5A C6A 1.397(12) . ?
C6 H6 0.9500 . ?
C6A H6A 0.9500 . ?
C7 C8 1.407(10) . ?
C7 C10 1.399(10) . ?
C7A C8A 1.422(10) . ?
C7A C10A 1.396(10) . ?
C8 H8 0.9500 . ?
C8 C9 1.394(10) . ?
C8A H8A 0.9500 . ?
C8A C9A 1.367(10) . ?
C9 C12 1.490(10) . ?
C9A C12A 1.463(10) . ?
C10 H10 0.9500 . ?
C10 C11 1.409(10) . ?
C10A H10A 0.9500 . ?
C10A C11A 1.379(10) . ?
C11 C24 1.484(10) . ?
C11A C24A 1.484(10) . ?
C12 C13 1.396(11) . ?
C12A C13A 1.381(10) . ?
C13 H13 0.9500 . ?
C13 C14 1.386(10) . ?
C13A H13A 0.9500 . ?
C13A C14A 1.376(10) . ?
C14 H14 0.9500 . ?
C14 C15 1.374(11) . ?
C14A H14A 0.9500 . ?
C14A C15A 1.380(11) . ?
C15 H15 0.9500 . ?
C15 C16 1.402(10) . ?
C15A H15A 0.9500 . ?
C15A C16A 1.389(10) . ?
C16 C17 1.480(10) . ?
C16A C17A 1.505(11) . ?
C17 C18 1.405(10) . ?
C17 C22 1.377(10) . ?
C17A C18A 1.397(10) . ?
C17A C22A 1.383(11) . ?
C18 H18 0.9500 . ?
C18 C19 1.391(11) . ?
C18A H18A 0.9500 . ?
C18A C19A 1.363(11) . ?
C19 H19 0.9500 . ?
C19 C20 1.380(11) . ?
C19A H19A 0.9500 . ?
C19A C20A 1.401(11) . ?
C20 C21 1.395(11) . ?
C20A C21A 1.392(11) . ?
C21 H21 0.9500 . ?
C21 C22 1.385(10) . ?
C21A H21A 0.9500 . ?
C21A C22A 1.382(11) . ?
C22 H22 0.9500 . ?
C22A H22A 0.9500 . ?
C23 H23A 0.9800 . ?
C23 H23B 0.9800 . ?
C23 H23C 0.9800 . ?
C23A H23D 0.9800 . ?
C23A H23E 0.9800 . ?
C23A H23F 0.9800 . ?
C24 C25 1.404(10) . ?
C24A C25A 1.365(10) . ?
C25 H25 0.9500 . ?
C25 C26 1.371(10) . ?
C25A H25A 0.9500 . ?
C25A C26A 1.395(11) . ?
C26 H26 0.9500 . ?
C26 C27 1.353(11) . ?
C26A H26A 0.9500 . ?
C26A C27A 1.379(11) . ?
C27 H27 0.9500 . ?
C27 C28 1.397(10) . ?
C27A H27A 0.9500 . ?
C27A C28A 1.408(10) . ?
C28 C29 1.493(9) . ?
C28A C29A 1.485(11) . ?
C29A C30A 1.396(11) . ?
C29A C34A 1.391(10) . ?
C30A H30A 0.9500 . ?
C30A C31A 1.379(11) . ?
C31 H31 0.9500 . ?
C31 C32 1.3900 . ?
C31 C30 1.3900 . ?
C32 C33 1.3900 . ?
C33 H33 0.9500 . ?
C33 C34 1.3900 . ?
C34 H34 0.9500 . ?
C34 H34A 0.9500 . ?
C34 C29 1.3900 . ?
C34 C33B 1.496(16) . ?
C29 C30 1.3900 . ?
C30 H30 0.9500 . ?
C30 H30B 0.9500 . ?
C30 C31B 1.340(16) . ?
C31A H31A 0.9500 . ?
C31A C32A 1.381(11) . ?
C31B H31B 0.9500 . ?
C31B C32B 1.385(18) . ?
C32A C33A 1.373(11) . ?
C32B C33B 1.396(18) . ?
C33A H33A 0.9500 . ?
C33A C34A 1.400(10) . ?
C33B H33B 0.9500 . ?
C34A H34B 0.9500 . ?
C35 H35A 0.9800 . ?
C35 H35B 0.9800 . ?
C35 H35C 0.9800 . ?
C35A H35D 0.9800 . ?
C35A H35E 0.9800 . ?
C35A H35F 0.9800 . ?
C35B H35G 0.9800 . ?
C35B H35H 0.9800 . ?
C35B H35I 0.9800 . ?
S1 O3A 1.52(2) . ?
S1 O7 1.44(3) . ?
S1 O8 1.428(16) . ?
S1 O9 1.43(2) . ?
S1 O10 1.506(18) . ?
S1 O11 1.45(3) . ?
S1 C43 1.89(3) . ?
S1 C55 1.70(3) . ?
F1 C43 1.40(3) . ?
F1A C55 1.34(4) . ?
F2 C43 1.24(3) . ?
F2A C55 1.37(3) . ?
F3 C43 1.34(3) . ?
F3A C55 1.38(3) . ?
S2 O4 1.445(6) . ?
S2 O5 1.439(6) . ?
S2 O6 1.440(5) . ?
S2 C56 1.831(10) . ?
F4 C56 1.344(9) . ?
F5 C56 1.318(9) . ?
F6 C56 1.347(9) . ?

loop_
_geom_torsion_atom_site_label_1
_geom_torsion_atom_site_label_2
_geom_torsion_atom_site_label_3
_geom_torsion_atom_site_label_4
_geom_torsion
_geom_torsion_site_symmetry_1
_geom_torsion_site_symmetry_2
_geom_torsion_site_symmetry_3
_geom_torsion_site_symmetry_4
_geom_torsion_publ_flag
Ni1 N1 C12 C9 -20.7(7) . . . . ?
Ni1 N1 C12 C13 156.2(6) . . . . ?
Ni1 N1 C16 C15 -150.9(6) . . . . ?
Ni1 N1 C16 C17 30.5(10) . . . . ?
Ni1 N2 C9 C8 179.1(5) . . . . ?
Ni1 N2 C9 C12 -0.3(8) . . . . ?
Ni1 N2 C11 C10 -175.4(5) . . . . ?
Ni1 N2 C11 C24 3.1(8) . . . . ?
Ni1 N3 C24 C11 -15.7(7) . . . . ?
Ni1 N3 C24 C25 167.4(6) . . . . ?
Ni1 N3 C28 C27 -160.6(6) . . . . ?
Ni1 N3 C28 C29 25.6(10) . . . . ?
Ni1 N5 C9A C8A -177.5(5) . . . . ?
Ni1 N5 C9A C12A 4.2(8) . . . . ?
Ni1 N5 C11A C10A 179.6(5) . . . . ?
Ni1 N5 C11A C24A 2.1(8) . . . . ?
Ni1 N4 C24A C11A -21.8(7) . . . . ?
Ni1 N4 C24A C25A 157.3(6) . . . . ?
Ni1 N4 C28A C27A -151.0(6) . . . . ?
Ni1 N4 C28A C29A 29.2(10) . . . . ?
Ni1 N6 C12A C9A -25.0(7) . . . . ?
Ni1 N6 C12A C13A 156.0(6) . . . . ?
Ni1 N6 C16A C15A -149.2(6) . . . . ?
Ni1 N6 C16A C17A 33.7(9) . . . . ?
O1 C32 C33 C34 175.7(15) . . . . ?
O1A C20A C21A C22A 177.6(7) . . . . ?
O1B C32B C33B C34 -173(4) . . . . ?
O2 C20 C21 C22 175.4(7) . . . . ?
O2A C32A C33A C34A 178.1(7) . . . . ?
N1 C12 C13 C14 1.6(12) . . . . ?
N1 C16 C17 C18 -139.9(7) . . . . ?
N1 C16 C17 C22 43.6(10) . . . . ?
N2 C9 C12 N1 16.0(9) . . . . ?
N2 C9 C12 C13 -160.9(7) . . . . ?
N2 C11 C24 N3 9.8(9) . . . . ?
N2 C11 C24 C25 -173.2(7) . . . . ?
N3 C24 C25 C26 -3.1(11) . . . . ?
N3 C28 C29 C34 48.7(9) . . . . ?
N3 C28 C29 C30 -137.6(7) . . . . ?
N5 C9A C12A N6 16.1(9) . . . . ?
N5 C9A C12A C13A -164.8(7) . . . . ?
N5 C11A C24A N4 14.8(9) . . . . ?
N5 C11A C24A C25A -164.3(7) . . . . ?
N4 C24A C25A C26A 0.8(12) . . . . ?
N4 C28A C29A C30A -135.7(8) . . . . ?
N4 C28A C29A C34A 45.9(10) . . . . ?
N6 C12A C13A C14A 0.6(11) . . . . ?
N6 C16A C17A C18A -138.4(7) . . . . ?
N6 C16A C17A C22A 46.0(10) . . . . ?
C1 C2 C3 C4 0.2(15) . . . . ?
C1A C2A C3A C4A -0.2(13) . . . . ?
C2 C1 C6 C5 0.6(14) . . . . ?
C2 C3 C4 C5 -0.5(13) . . . . ?
C2 C3 C4 C7 179.3(8) . . . . ?
C2A C1A C6A C5A 0.2(15) . . . . ?
C2A C3A C4A C5A -1.0(12) . . . . ?
C2A C3A C4A C7A 176.3(7) . . . . ?
C3 C4 C5 C6 1.0(13) . . . . ?
C3 C4 C7 C8 -35.9(11) . . . . ?
C3 C4 C7 C10 146.1(8) . . . . ?
C3A C4A C5A C6A 1.8(12) . . . . ?
C3A C4A C7A C8A 156.2(7) . . . . ?
C3A C4A C7A C10A -24.4(11) . . . . ?
C4 C5 C6 C1 -1.0(13) . . . . ?
C4 C7 C8 C9 -176.5(7) . . . . ?
C4 C7 C10 C11 179.9(7) . . . . ?
C4A C5A C6A C1A -1.4(14) . . . . ?
C4A C7A C8A C9A 179.3(7) . . . . ?
C4A C7A C10A C11A -177.2(6) . . . . ?
C5 C4 C7 C8 143.9(8) . . . . ?
C5 C4 C7 C10 -34.1(11) . . . . ?
C5A C4A C7A C8A -26.5(11) . . . . ?
C5A C4A C7A C10A 152.9(8) . . . . ?
C6 C1 C2 C3 -0.2(15) . . . . ?
C6A C1A C2A C3A 0.7(15) . . . . ?
C7 C4 C5 C6 -178.8(7) . . . . ?
C7 C8 C9 N2 -1.5(11) . . . . ?
C7 C8 C9 C12 177.9(6) . . . . ?
C7 C10 C11 N2 -5.7(11) . . . . ?
C7 C10 C11 C24 175.9(6) . . . . ?
C7A C4A C5A C6A -175.5(7) . . . . ?
C7A C8A C9A N5 -1.8(10) . . . . ?
C7A C8A C9A C12A 176.4(7) . . . . ?
C7A C10A C11A N5 -2.4(10) . . . . ?
C7A C10A C11A C24A 174.9(6) . . . . ?
C8 C7 C10 C11 1.8(10) . . . . ?
C8 C9 C12 N1 -163.4(7) . . . . ?
C8 C9 C12 C13 19.7(11) . . . . ?
C8A C7A C10A C11A 2.2(10) . . . . ?
C8A C9A C12A N6 -162.2(7) . . . . ?
C8A C9A C12A C13A 16.9(11) . . . . ?
C9 N2 C11 C10 6.0(10) . . . . ?
C9 N2 C11 C24 -175.5(6) . . . . ?
C9 C12 C13 C14 178.3(7) . . . . ?
C9A N5 C11A C10A 0.5(10) . . . . ?
C9A N5 C11A C24A -177.0(6) . . . . ?
C9A C12A C13A C14A -178.4(7) . . . . ?
C10 C7 C8 C9 1.6(10) . . . . ?
C10 C11 C24 N3 -171.7(6) . . . . ?
C10 C11 C24 C25 5.3(11) . . . . ?
C10A C7A C8A C9A -0.2(10) . . . . ?
C10A C11A C24A N4 -162.7(7) . . . . ?
C10A C11A C24A C25A 18.2(11) . . . . ?
C11 N2 C9 C8 -2.3(10) . . . . ?
C11 N2 C9 C12 178.3(6) . . . . ?
C11 C24 C25 C26 -179.8(7) . . . . ?
C11A N5 C9A C8A 1.6(10) . . . . ?
C11A N5 C9A C12A -176.7(6) . . . . ?
C11A C24A C25A C26A 179.8(7) . . . . ?
C12 N1 C16 C15 4.9(11) . . . . ?
C12 N1 C16 C17 -173.8(7) . . . . ?
C12 C13 C14 C15 1.6(12) . . . . ?
C12A N6 C16A C15A 4.7(10) . . . . ?
C12A N6 C16A C17A -172.3(6) . . . . ?
C12A C13A C14A C15A 2.6(12) . . . . ?
C13 C14 C15 C16 -1.5(12) . . . . ?
C13A C14A C15A C16A -2.0(12) . . . . ?
C14 C15 C16 N1 -1.8(12) . . . . ?
C14 C15 C16 C17 176.8(7) . . . . ?
C14A C15A C16A N6 -1.8(12) . . . . ?
C14A C15A C16A C17A 175.2(7) . . . . ?
C15 C16 C17 C18 41.5(11) . . . . ?
C15 C16 C17 C22 -135.1(8) . . . . ?
C15A C16A C17A C18A 44.4(11) . . . . ?
C15A C16A C17A C22A -131.2(8) . . . . ?
C16 N1 C12 C9 178.3(6) . . . . ?
C16 N1 C12 C13 -4.8(11) . . . . ?
C16 C17 C18 C19 179.9(7) . . . . ?
C16 C17 C22 C21 178.8(7) . . . . ?
C16A N6 C12A C9A 175.0(6) . . . . ?
C16A N6 C12A C13A -4.1(10) . . . . ?
C16A C17A C18A C19A -178.7(7) . . . . ?
C16A C17A C22A C21A 177.0(7) . . . . ?
C17 C18 C19 C20 1.8(12) . . . . ?
C17A C18A C19A C20A 1.7(12) . . . . ?
C18 C17 C22 C21 2.2(11) . . . . ?
C18 C19 C20 O2 -176.9(7) . . . . ?
C18 C19 C20 C21 1.2(12) . . . . ?
C18A C17A C22A C21A 1.3(12) . . . . ?
C18A C19A C20A O1A -179.2(7) . . . . ?
C18A C19A C20A C21A 1.3(12) . . . . ?
C19 C20 C21 C22 -2.5(12) . . . . ?
C19A C20A C21A C22A -2.9(12) . . . . ?
C20 C21 C22 C17 0.8(11) . . . . ?
C20A C21A C22A C17A 1.6(12) . . . . ?
C22 C17 C18 C19 -3.5(11) . . . . ?
C22A C17A C18A C19A -3.0(12) . . . . ?
C23 O2 C20 C19 174.6(7) . . . . ?
C23 O2 C20 C21 -3.4(11) . . . . ?
C23A O1A C20A C19A 172.9(7) . . . . ?
C23A O1A C20A C21A -7.6(12) . . . . ?
C24 N3 C28 C27 1.2(10) . . . . ?
C24 N3 C28 C29 -172.6(6) . . . . ?
C24 C25 C26 C27 1.7(12) . . . . ?
C24A N4 C28A C27A 5.5(11) . . . . ?
C24A N4 C28A C29A -174.3(7) . . . . ?
C24A C25A C26A C27A 0.7(12) . . . . ?
C25 C26 C27 C28 1.0(13) . . . . ?
C25A C26A C27A C28A 1.0(12) . . . . ?
C26 C27 C28 N3 -2.6(12) . . . . ?
C26 C27 C28 C29 171.3(7) . . . . ?
C26A C27A C28A N4 -4.2(12) . . . . ?
C26A C27A C28A C29A 175.6(7) . . . . ?
C27 C28 C29 C34 -125.2(7) . . . . ?
C27 C28 C29 C30 48.5(9) . . . . ?
C27A C28A C29A C30A 44.5(11) . . . . ?
C27A C28A C29A C34A -133.9(8) . . . . ?
C28 N3 C24 C11 178.5(6) . . . . ?
C28 N3 C24 C25 1.6(10) . . . . ?
C28 C29 C30 C31 -173.6(9) . . . . ?
C28 C29 C30 C31B -175(2) . . . . ?
C28A N4 C24A C11A 177.0(6) . . . . ?
C28A N4 C24A C25A -3.9(11) . . . . ?
C28A C29A C30A C31A 178.3(7) . . . . ?
C28A C29A C34A C33A 179.2(7) . . . . ?
C29A C30A C31A C32A 4.3(12) . . . . ?
C30A C29A C34A C33A 0.7(11) . . . . ?
C30A C31A C32A O2A 179.1(7) . . . . ?
C30A C31A C32A C33A -2.5(12) . . . . ?
C31 C32 C33 C34 0.0 . . . . ?
C32 C31 C30 C29 0.0 . . . . ?
C32 C33 C34 C29 0.0 . . . . ?
C33 C34 C29 C28 173.8(8) . . . . ?
C33 C34 C29 C30 0.0 . . . . ?
C34 C29 C30 C31 0.0 . . . . ?
C34 C29 C30 C31B -2(3) . . . . ?
C29 C34 C33B C32B 0(3) . . . . ?
C29 C30 C31B C32B 1(3) . . . . ?
C30 C31 C32 O1 -175.2(16) . . . . ?
C30 C31 C32 C33 0.0 . . . . ?
C30 C31B C32B O1B 174(3) . . . . ?
C30 C31B C32B C33B 0(4) . . . . ?
C31A C32A C33A C34A -0.2(12) . . . . ?
C31B C32B C33B C34 0(4) . . . . ?
C32A C33A C34A C29A 1.0(11) . . . . ?
C33B C34 C29 C28 175.2(16) . . . . ?
C33B C34 C29 C30 1(2) . . . . ?
C34A C29A C30A C31A -3.3(11) . . . . ?
C35 O1 C32 C31 -9(2) . . . . ?
C35 O1 C32 C33 175.9(12) . . . . ?
C35A O2A C32A C31A 173.4(7) . . . . ?
C35A O2A C32A C33A -4.9(11) . . . . ?
C35B O1B C32B C31B -2(4) . . . . ?
C35B O1B C32B C33B 171(3) . . . . ?
O3A S1 C55 F1A 179(2) . . . . ?
O3A S1 C55 F2A -60(3) . . . . ?
O3A S1 C55 F3A 60(3) . . . . ?
O7 S1 C43 F1 -61(3) . . . . ?
O7 S1 C43 F2 63(3) . . . . ?
O7 S1 C43 F3 -178(2) . . . . ?
O8 S1 C43 F1 56(2) . . . . ?
O8 S1 C43 F2 -179(2) . . . . ?
O8 S1 C43 F3 -60(2) . . . . ?
O9 S1 C43 F1 174(2) . . . . ?
O9 S1 C43 F2 -62(2) . . . . ?
O9 S1 C43 F3 57(2) . . . . ?
O10 S1 C55 F1A 54(3) . . . . ?
O10 S1 C55 F2A 175(3) . . . . ?
O10 S1 C55 F3A -64(3) . . . . ?
O11 S1 C55 F1A -69(3) . . . . ?
O11 S1 C55 F2A 52(3) . . . . ?
O11 S1 C55 F3A 172(3) . . . . ?
O4 S2 C56 F4 60.6(7) . . . . ?
O4 S2 C56 F5 -60.4(7) . . . . ?
O4 S2 C56 F6 178.1(5) . . . . ?
O5 S2 C56 F4 -60.0(7) . . . . ?
O5 S2 C56 F5 179.0(6) . . . . ?
O5 S2 C56 F6 57.5(6) . . . . ?
O6 S2 C56 F4 -178.8(6) . . . . ?
O6 S2 C56 F5 60.2(7) . . . . ?
O6 S2 C56 F6 -61.3(6) . . . . ?

loop_
_smtbx_masks_void_nr
_smtbx_masks_void_average_x
_smtbx_masks_void_average_y
_smtbx_masks_void_average_z
_smtbx_masks_void_volume
_smtbx_masks_void_count_electrons
_smtbx_masks_void_content
1 0.200 0.598 0.183 156.2 14.6 '1 CH3OH'
2 0.200 0.902 0.683 156.2 14.4 '1 CH3OH'
3 0.800 0.098 0.317 156.2 14.5 '1 CH3OH'
4 0.800 0.402 0.817 156.2 14.3 '1 CH3OH'
